data_7063888
loop_
_publ_author_name
'Ari, Biman'
'Das, Manik'
'Mukherjee, Somali'
'Basak, Deblina'
'Bera, Analava'
'Biswas, Arunima'
'Kundu, Pronab'
'Brandao, Paola'
'Mondal, Shrabani'
'Samanta, Bidhan Chandra'
'Maity, Tithi'

_publ_section_title
;
 Experimental and theoretical studies on piperidine-based heteroleptic
 Schiff base Ni(ii) and Cu(ii) complexes investigating DNA/protein binding
 and anticancer activities
;
_journal_issue 31
_journal_name_full 'New Journal of Chemistry'
_journal_page_first 13446
_journal_page_last 13462
_journal_paper_doi 10.1039/D5NJ02225H
_journal_volume 49
_journal_year 2025
_chemical_formula_moiety 'C23 H24 Br Cu N4 O, Cl O4'
_chemical_formula_sum 'C23 H24 Br Cl Cu N4 O5'
_chemical_formula_weight 615.36
_space_group_crystal_system monoclinic
_space_group_IT_number 14
_space_group_name_Hall '-P 2ybc'
_space_group_name_H-M_alt 'P 1 21/c 1'
_atom_sites_solution_hydrogens geom
_audit_creation_date 2024-06-06
_audit_creation_method
;
Olex2 1.3
(compiled 2020.11.12 svn.r5f609507 for OlexSys, GUI svn.r6408)
;
_audit_update_record
;
2024-09-14 deposited with the CCDC.	2025-07-02 downloaded from the CCDC.
;
_cell_angle_alpha 90
_cell_angle_beta 126.359(6)
_cell_angle_gamma 90
_cell_formula_units_Z 4
_cell_length_a 11.0506(11)
_cell_length_b 16.3601(14)
_cell_length_c 16.9891(15)
_cell_measurement_reflns_used 600
_cell_measurement_temperature 293(2)
_cell_measurement_theta_max 34.901
_cell_measurement_theta_min 2.228
_cell_volume 2473.5(4)
_computing_cell_refinement 'BRUKER APEX II'
_computing_data_collection 'BRUKER APEX II'
_computing_data_reduction SAINT
_computing_molecular_graphics 'Olex2 1.3 (Dolomanov et al., 2009)'
_computing_publication_material 'Olex2 1.3 (Dolomanov et al., 2009)'
_computing_structure_refinement 'XL  (Sheldrick, 2018)'
_diffrn_ambient_temperature 293(2)
_diffrn_measured_fraction_theta_full 0.999
_diffrn_measured_fraction_theta_max 0.972
_diffrn_measurement_device_type 'BRUKER APEX II'
_diffrn_measurement_method 'Omega scan'
_diffrn_radiation_type MoK\a
_diffrn_radiation_wavelength 0.71073
_diffrn_reflns_av_R_equivalents 0.1070
_diffrn_reflns_av_unetI/netI 0.1486
_diffrn_reflns_Laue_measured_fraction_full 0.999
_diffrn_reflns_Laue_measured_fraction_max 0.972
_diffrn_reflns_limit_h_max 15
_diffrn_reflns_limit_h_min -17
_diffrn_reflns_limit_k_max 26
_diffrn_reflns_limit_k_min -24
_diffrn_reflns_limit_l_max 26
_diffrn_reflns_limit_l_min -20
_diffrn_reflns_number 32558
_diffrn_reflns_point_group_measured_fraction_full 0.999
_diffrn_reflns_point_group_measured_fraction_max 0.972
_diffrn_reflns_theta_full 25.242
_diffrn_reflns_theta_max 34.901
_diffrn_reflns_theta_min 2.228
_exptl_absorpt_coefficient_mu 2.649
_exptl_absorpt_correction_T_max 0.7468
_exptl_absorpt_correction_T_min 0.5081
_exptl_absorpt_correction_type multi-scan
_exptl_absorpt_process_details ?_exptl_absorpt_special_details
_exptl_crystal_colour BROWN
_exptl_crystal_density_diffrn 1.653
_exptl_crystal_density_method 'not measured'
_exptl_crystal_description BLOCK
_exptl_crystal_F_000 1244
_exptl_crystal_size_max 0.23
_exptl_crystal_size_mid 0.17
_exptl_crystal_size_min 0.12
_exptl_transmission_factor_max 0.714
_exptl_transmission_factor_min 0.561
_refine_diff_density_max 0.479
_refine_diff_density_min -0.722
_refine_diff_density_rms 0.082
_refine_ls_extinction_method none
_refine_ls_goodness_of_fit_ref 0.950
_refine_ls_hydrogen_treatment constr
_refine_ls_matrix_type full
_refine_ls_number_parameters 326
_refine_ls_number_reflns 10518
_refine_ls_number_restraints 2
_refine_ls_restrained_S_all 0.950
_refine_ls_R_factor_all 0.2082
_refine_ls_R_factor_gt 0.0567
_refine_ls_shift/su_max 0.001
_refine_ls_shift/su_mean 0.000
_refine_ls_structure_factor_coef Fsqd
_refine_ls_weighting_details 'w=1/[\s^2^(Fo^2^)+(0.0419P)^2^] where P=(Fo^2^+2Fc^2^)/3'
_refine_ls_weighting_scheme calc
_refine_ls_wR_factor_gt 0.1112
_refine_ls_wR_factor_ref 0.1565
_reflns_Friedel_coverage 0.000
_reflns_number_gt 3657
_reflns_number_total 10518
_reflns_threshold_expression 'I > 2\s(I)'
_cod_data_source_file d5nj02225h2.cif
_cod_data_source_block 2
_cod_depositor_comments 'Adding full bibliography for 7063888--7063889.cif.'
_cod_original_sg_symbol_H-M 'P 21/c'
_cod_database_code 7063888
_shelx_shelxl_version_number 2018/3
_shelx_space_group_comment
;
The symmetry employed for this shelxl refinement is uniquely defined
by the following loop, which should always be used as a source of
symmetry information in preference to the above space-group names.
They are only intended as comments.
;
_olex2_refinement_description
;
1. Fixed Uiso
 At 1.2 times of:
  All C(H) groups, All C(H,H) groups, All N(H) groups
2. Restrained distances
 O4A-Cl1 \\sim Cl1-O4B
 with sigma of 0.02
 O4B-Cl1 \\sim Cl1-O4A
 with sigma of 0.02
 C10-C11 \\sim C11-C12
 with sigma of 0.02
3. Others
 Sof(O4B)=1-FVAR(1)
 Sof(O4A)=FVAR(1)
4.a Ternary CH refined with riding coordinates:
 N2(H2), C9(H9)
4.b Secondary CH2 refined with riding coordinates:
 C8(H8A,H8B), C10(H10A,H10B), C11(H11A,H11B), C12(H12A,H12B), C13(H13A,H13B)
4.c Aromatic/amide H refined with riding coordinates:
 C2(H2A), C3(H3), C5(H5), C7(H7), C14(H14), C15(H15), C16(H16), C17(H17),
 C20(H20), C21(H21), C22(H22), C23(H23)
;
_olex2_submission_special_instructions 'No special instructions were received'

loop_
_space_group_symop_operation_xyz
'x, y, z'
'-x, y+1/2, -z+1/2'
'-x, -y, -z'
'x, -y-1/2, z-1/2'

loop_
_atom_site_label
_atom_site_type_symbol
_atom_site_fract_x
_atom_site_fract_y
_atom_site_fract_z
_atom_site_U_iso_or_equiv
_atom_site_adp_type
_atom_site_occupancy
_atom_site_site_symmetry_order
_atom_site_calc_flag
_atom_site_refinement_flags_posn
_atom_site_refinement_flags_adp
_atom_site_refinement_flags_occupancy
_atom_site_disorder_assembly
_atom_site_disorder_group
Br1 Br 1.65061(7) -0.72389(2) 1.01080(4) 0.08198(19) Uani 1 1 d . . . . .
Cu1 Cu 1.45211(5) -0.29924(2) 0.82932(3) 0.04217(13) Uani 1 1 d . . . . .
O1 O 1.6102(3) -0.36186(14) 0.93775(18) 0.0525(6) Uani 1 1 d . . . . .
N1 N 1.3080(3) -0.38676(16) 0.7841(2) 0.0483(7) Uani 1 1 d . . . . .
N2 N 1.2655(3) -0.22895(16) 0.7340(2) 0.0468(7) Uani 1 1 d . . . . .
H2 H 1.227259 -0.209453 0.770002 0.056 Uiso 1 1 calc R U . . .
N3 N 1.5477(3) -0.31852(16) 0.7440(2) 0.0485(7) Uani 1 1 d . . . . .
N4 N 1.5942(3) -0.20425(14) 0.8721(2) 0.0401(6) Uani 1 1 d . . . . .
C1 C 1.6108(4) -0.4401(2) 0.9485(3) 0.0478(9) Uani 1 1 d . . . . .
C2 C 1.7467(5) -0.4776(2) 1.0267(3) 0.0618(11) Uani 1 1 d . . . . .
H2A H 1.830763 -0.444955 1.067507 0.074 Uiso 1 1 calc R U . . .
C3 C 1.7576(5) -0.5603(2) 1.0436(3) 0.0644(11) Uani 1 1 d . . . . .
H3 H 1.848341 -0.583074 1.094626 0.077 Uiso 1 1 calc R U . . .
C4 C 1.6326(6) -0.6097(2) 0.9843(3) 0.0611(12) Uani 1 1 d . . . . .
C5 C 1.4996(5) -0.5774(2) 0.9103(3) 0.0558(10) Uani 1 1 d . . . . .
H5 H 1.416416 -0.611251 0.872650 0.067 Uiso 1 1 calc R U . . .
C6 C 1.4854(4) -0.4926(2) 0.8895(3) 0.0481(9) Uani 1 1 d . . . . .
C7 C 1.3395(4) -0.4616(2) 0.8134(3) 0.0523(10) Uani 1 1 d . . . . .
H7 H 1.260462 -0.498757 0.782454 0.063 Uiso 1 1 calc R U . . .
C8 C 1.1532(4) -0.3601(2) 0.7106(3) 0.0687(12) Uani 1 1 d . . . . .
H8A H 1.105405 -0.347165 0.741953 0.082 Uiso 1 1 calc R U . . .
H8B H 1.096753 -0.403799 0.664022 0.082 Uiso 1 1 calc R U . . .
C9 C 1.1533(4) -0.2872(2) 0.6593(3) 0.0564(10) Uani 1 1 d . . . . .
H9 H 1.189140 -0.304797 0.621288 0.068 Uiso 1 1 calc R U . . .
C10 C 1.0002(4) -0.2481(3) 0.5882(3) 0.0683(12) Uani 1 1 d D . . . .
H10A H 0.959902 -0.230585 0.622953 0.082 Uiso 1 1 calc R U . . .
H10B H 0.931500 -0.287749 0.539179 0.082 Uiso 1 1 calc R U . . .
C11 C 1.0144(5) -0.1747(3) 0.5387(3) 0.0822(15) Uani 1 1 d D . . . .
H11A H 1.044068 -0.193191 0.498179 0.099 Uiso 1 1 calc R U . . .
H11B H 0.917802 -0.147676 0.496897 0.099 Uiso 1 1 calc R U . . .
C12 C 1.1292(4) -0.1151(3) 0.6138(3) 0.0661(12) Uani 1 1 d D . . . .
H12A H 1.092331 -0.090842 0.647970 0.079 Uiso 1 1 calc R U . . .
H12B H 1.143283 -0.071635 0.581155 0.079 Uiso 1 1 calc R U . . .
C13 C 1.2793(4) -0.1566(2) 0.6874(3) 0.0590(10) Uani 1 1 d . . . . .
H13A H 1.323073 -0.173414 0.654570 0.071 Uiso 1 1 calc R U . . .
H13B H 1.347045 -0.117552 0.737713 0.071 Uiso 1 1 calc R U . . .
C14 C 1.5334(5) -0.3838(2) 0.6924(3) 0.0673(12) Uani 1 1 d . . . . .
H14 H 1.451043 -0.417856 0.668112 0.081 Uiso 1 1 calc R U . . .
C15 C 1.6330(6) -0.4031(3) 0.6732(4) 0.0801(14) Uani 1 1 d . . . . .
H15 H 1.620431 -0.449983 0.638150 0.096 Uiso 1 1 calc R U . . .
C16 C 1.7521(6) -0.3522(3) 0.7066(4) 0.0839(15) Uani 1 1 d . . . . .
H16 H 1.821240 -0.363733 0.693746 0.101 Uiso 1 1 calc R U . . .
C17 C 1.7693(5) -0.2840(3) 0.7593(3) 0.0678(12) Uani 1 1 d . . . . .
H17 H 1.849338 -0.248474 0.781805 0.081 Uiso 1 1 calc R U . . .
C18 C 1.6663(4) -0.2690(2) 0.7782(3) 0.0455(8) Uani 1 1 d . . . . .
C19 C 1.6774(4) -0.19956(19) 0.8383(2) 0.0410(8) Uani 1 1 d . . . . .
C20 C 1.7689(4) -0.1325(2) 0.8598(3) 0.0567(10) Uani 1 1 d . . . . .
H20 H 1.826090 -0.128995 0.836191 0.068 Uiso 1 1 calc R U . . .
C21 C 1.7731(5) -0.0710(2) 0.9170(3) 0.0623(11) Uani 1 1 d . . . . .
H21 H 1.833246 -0.025297 0.931720 0.075 Uiso 1 1 calc R U . . .
C22 C 1.6902(5) -0.0765(2) 0.9522(3) 0.0586(11) Uani 1 1 d . . . . .
H22 H 1.693253 -0.035515 0.991352 0.070 Uiso 1 1 calc R U . . .
C23 C 1.6021(4) -0.1444(2) 0.9281(3) 0.0515(9) Uani 1 1 d . . . . .
H23 H 1.545192 -0.148832 0.951873 0.062 Uiso 1 1 calc R U . . .
Cl1 Cl 2.11754(12) -0.08798(6) 0.85398(9) 0.0655(3) Uani 1 1 d D . . . .
O2 O 2.0376(4) -0.1548(2) 0.7915(3) 0.1057(13) Uani 1 1 d . . . . .
O5 O 2.0550(4) -0.0139(2) 0.8038(4) 0.1442(19) Uani 1 1 d . . . . .
O4A O 2.133(3) -0.1068(19) 0.9423(11) 0.079(5) Uani 0.44(8) 1 d D . P . .
O3 O 2.2679(3) -0.09168(17) 0.8875(3) 0.0842(10) Uani 1 1 d . . . . .
O4B O 2.093(5) -0.077(3) 0.927(3) 0.114(8) Uani 0.56(8) 1 d D . P . .

loop_
_atom_site_aniso_label
_atom_site_aniso_U_11
_atom_site_aniso_U_22
_atom_site_aniso_U_33
_atom_site_aniso_U_23
_atom_site_aniso_U_13
_atom_site_aniso_U_12
Br1 0.1392(5) 0.0446(2) 0.0910(4) 0.0122(2) 0.0839(4) 0.0156(2)
Cu1 0.0414(3) 0.0383(2) 0.0454(3) -0.00297(18) 0.0249(2) -0.00857(18)
O1 0.0456(15) 0.0432(13) 0.0565(16) 0.0057(11) 0.0236(13) -0.0081(11)
N1 0.0456(19) 0.0437(16) 0.0485(19) -0.0001(13) 0.0240(16) -0.0095(13)
N2 0.0438(18) 0.0471(16) 0.0480(19) -0.0026(13) 0.0264(16) -0.0037(13)
N3 0.054(2) 0.0418(15) 0.0545(19) -0.0110(14) 0.0348(17) -0.0088(14)
N4 0.0378(16) 0.0340(13) 0.0416(16) -0.0027(12) 0.0197(14) -0.0057(12)
C1 0.053(2) 0.051(2) 0.046(2) 0.0021(17) 0.033(2) -0.0031(17)
C2 0.053(3) 0.065(2) 0.067(3) 0.014(2) 0.036(2) -0.001(2)
C3 0.073(3) 0.061(2) 0.072(3) 0.018(2) 0.050(3) 0.013(2)
C4 0.099(4) 0.0390(19) 0.072(3) 0.0094(19) 0.066(3) 0.012(2)
C5 0.082(3) 0.0422(19) 0.056(3) -0.0067(17) 0.048(3) -0.010(2)
C6 0.062(3) 0.0412(18) 0.048(2) -0.0037(16) 0.036(2) -0.0068(17)
C7 0.060(3) 0.047(2) 0.051(2) -0.0128(17) 0.034(2) -0.0203(18)
C8 0.048(3) 0.069(3) 0.065(3) -0.004(2) 0.021(2) -0.021(2)
C9 0.045(2) 0.060(2) 0.049(2) -0.0125(19) 0.0194(19) -0.0055(18)
C10 0.046(3) 0.072(3) 0.055(3) -0.006(2) 0.013(2) -0.004(2)
C11 0.072(3) 0.099(3) 0.050(3) 0.001(3) 0.022(3) 0.029(3)
C12 0.056(3) 0.075(3) 0.060(3) 0.013(2) 0.031(2) 0.010(2)
C13 0.057(3) 0.060(2) 0.056(3) 0.0065(19) 0.031(2) 0.0007(19)
C14 0.076(3) 0.063(3) 0.077(3) -0.020(2) 0.052(3) -0.017(2)
C15 0.096(4) 0.069(3) 0.102(4) -0.028(3) 0.074(4) -0.008(3)
C16 0.082(4) 0.101(4) 0.094(4) -0.017(3) 0.066(3) 0.002(3)
C17 0.057(3) 0.078(3) 0.078(3) -0.009(2) 0.045(3) -0.011(2)
C18 0.046(2) 0.0485(19) 0.044(2) 0.0046(16) 0.0275(19) -0.0018(16)
C19 0.0363(19) 0.0407(17) 0.0369(19) 0.0060(14) 0.0167(16) -0.0022(15)
C20 0.052(2) 0.056(2) 0.055(3) 0.0066(19) 0.027(2) -0.0144(19)
C21 0.058(3) 0.043(2) 0.061(3) 0.0024(19) 0.022(2) -0.0186(18)
C22 0.061(3) 0.045(2) 0.055(3) -0.0084(17) 0.026(2) -0.0088(18)
C23 0.052(2) 0.0442(19) 0.055(2) -0.0101(17) 0.030(2) -0.0060(17)
Cl1 0.0587(7) 0.0573(6) 0.0908(9) -0.0273(6) 0.0499(6) -0.0137(5)
O2 0.119(3) 0.095(2) 0.117(3) -0.059(2) 0.077(3) -0.060(2)
O5 0.104(3) 0.081(2) 0.182(5) 0.006(3) 0.048(3) 0.044(2)
O4A 0.094(8) 0.081(9) 0.092(10) -0.022(8) 0.071(7) -0.001(9)
O3 0.054(2) 0.079(2) 0.126(3) 0.0062(18) 0.057(2) 0.0037(15)
O4B 0.119(14) 0.124(16) 0.166(11) -0.097(9) 0.122(11) -0.067(11)

loop_
_atom_type_symbol
_atom_type_description
_atom_type_scat_dispersion_real
_atom_type_scat_dispersion_imag
_atom_type_scat_source
C C 0.0033 0.0016 'International Tables Vol C Tables 4.2.6.8 and 6.1.1.4'
H H 0.0000 0.0000 'International Tables Vol C Tables 4.2.6.8 and 6.1.1.4'
Br Br -0.2901 2.4595 'International Tables Vol C Tables 4.2.6.8 and 6.1.1.4'
Cl Cl 0.1484 0.1585 'International Tables Vol C Tables 4.2.6.8 and 6.1.1.4'
Cu Cu 0.3201 1.2651 'International Tables Vol C Tables 4.2.6.8 and 6.1.1.4'
N N 0.0061 0.0033 'International Tables Vol C Tables 4.2.6.8 and 6.1.1.4'
O O 0.0106 0.0060 'International Tables Vol C Tables 4.2.6.8 and 6.1.1.4'

loop_
_geom_angle_atom_site_label_1
_geom_angle_atom_site_label_2
_geom_angle_atom_site_label_3
_geom_angle
_geom_angle_site_symmetry_1
_geom_angle_site_symmetry_3
_geom_angle_publ_flag
O1 Cu1 N1 93.01(11) . . ?
O1 Cu1 N2 166.18(12) . . ?
O1 Cu1 N3 92.04(11) . . ?
O1 Cu1 N4 89.67(10) . . ?
N1 Cu1 N2 84.04(11) . . ?
N1 Cu1 N3 103.29(11) . . ?
N1 Cu1 N4 177.25(12) . . ?
N2 Cu1 N3 101.78(11) . . ?
N4 Cu1 N2 93.21(10) . . ?
N4 Cu1 N3 77.23(11) . . ?
C1 O1 Cu1 126.2(2) . . ?
C7 N1 Cu1 125.5(3) . . ?
C7 N1 C8 121.6(3) . . ?
C8 N1 Cu1 112.9(2) . . ?
Cu1 N2 H2 107.0 . . ?
C9 N2 Cu1 104.7(2) . . ?
C9 N2 H2 107.0 . . ?
C9 N2 C13 110.8(3) . . ?
C13 N2 Cu1 119.6(2) . . ?
C13 N2 H2 107.0 . . ?
C14 N3 Cu1 128.0(3) . . ?
C14 N3 C18 118.1(3) . . ?
C18 N3 Cu1 110.2(2) . . ?
C19 N4 Cu1 118.3(2) . . ?
C23 N4 Cu1 122.2(2) . . ?
C23 N4 C19 119.4(3) . . ?
O1 C1 C2 118.2(3) . . ?
O1 C1 C6 125.3(3) . . ?
C6 C1 C2 116.5(3) . . ?
C1 C2 H2A 118.9 . . ?
C3 C2 C1 122.2(4) . . ?
C3 C2 H2A 118.9 . . ?
C2 C3 H3 120.2 . . ?
C2 C3 C4 119.7(4) . . ?
C4 C3 H3 120.2 . . ?
C3 C4 Br1 118.7(3) . . ?
C5 C4 Br1 120.5(3) . . ?
C5 C4 C3 120.9(3) . . ?
C4 C5 H5 119.6 . . ?
C4 C5 C6 120.9(4) . . ?
C6 C5 H5 119.6 . . ?
C1 C6 C7 121.8(3) . . ?
C5 C6 C1 119.9(4) . . ?
C5 C6 C7 118.1(3) . . ?
N1 C7 C6 125.9(3) . . ?
N1 C7 H7 117.1 . . ?
C6 C7 H7 117.1 . . ?
N1 C8 H8A 109.8 . . ?
N1 C8 H8B 109.8 . . ?
N1 C8 C9 109.5(3) . . ?
H8A C8 H8B 108.2 . . ?
C9 C8 H8A 109.8 . . ?
C9 C8 H8B 109.8 . . ?
N2 C9 H9 107.1 . . ?
N2 C9 C10 112.5(3) . . ?
C8 C9 N2 107.9(3) . . ?
C8 C9 H9 107.1 . . ?
C8 C9 C10 114.8(3) . . ?
C10 C9 H9 107.1 . . ?
C9 C10 H10A 109.7 . . ?
C9 C10 H10B 109.7 . . ?
C9 C10 C11 109.9(3) . . ?
H10A C10 H10B 108.2 . . ?
C11 C10 H10A 109.7 . . ?
C11 C10 H10B 109.7 . . ?
C10 C11 H11A 109.5 . . ?
C10 C11 H11B 109.5 . . ?
H11A C11 H11B 108.1 . . ?
C12 C11 C10 110.7(4) . . ?
C12 C11 H11A 109.5 . . ?
C12 C11 H11B 109.5 . . ?
C11 C12 H12A 109.3 . . ?
C11 C12 H12B 109.3 . . ?
C11 C12 C13 111.6(3) . . ?
H12A C12 H12B 108.0 . . ?
C13 C12 H12A 109.3 . . ?
C13 C12 H12B 109.3 . . ?
N2 C13 C12 112.8(3) . . ?
N2 C13 H13A 109.0 . . ?
N2 C13 H13B 109.0 . . ?
C12 C13 H13A 109.0 . . ?
C12 C13 H13B 109.0 . . ?
H13A C13 H13B 107.8 . . ?
N3 C14 H14 118.3 . . ?
N3 C14 C15 123.3(4) . . ?
C15 C14 H14 118.3 . . ?
C14 C15 H15 120.7 . . ?
C14 C15 C16 118.5(4) . . ?
C16 C15 H15 120.7 . . ?
C15 C16 H16 120.2 . . ?
C15 C16 C17 119.6(4) . . ?
C17 C16 H16 120.2 . . ?
C16 C17 H17 120.5 . . ?
C16 C17 C18 118.9(4) . . ?
C18 C17 H17 120.5 . . ?
N3 C18 C17 121.4(3) . . ?
N3 C18 C19 114.8(3) . . ?
C17 C18 C19 123.8(3) . . ?
N4 C19 C18 116.9(3) . . ?
N4 C19 C20 120.6(3) . . ?
C20 C19 C18 122.5(3) . . ?
C19 C20 H20 120.7 . . ?
C21 C20 C19 118.5(4) . . ?
C21 C20 H20 120.7 . . ?
C20 C21 H21 119.7 . . ?
C22 C21 C20 120.6(3) . . ?
C22 C21 H21 119.7 . . ?
C21 C22 H22 121.1 . . ?
C21 C22 C23 117.8(4) . . ?
C23 C22 H22 121.1 . . ?
N4 C23 C22 123.0(4) . . ?
N4 C23 H23 118.5 . . ?
C22 C23 H23 118.5 . . ?
O2 Cl1 O4A 104.6(11) . . ?
O2 Cl1 O4B 113.1(8) . . ?
O5 Cl1 O2 110.4(3) . . ?
O5 Cl1 O4A 121.9(14) . . ?
O5 Cl1 O4B 98(3) . . ?
O3 Cl1 O2 109.5(2) . . ?
O3 Cl1 O5 108.7(2) . . ?
O3 Cl1 O4A 100.9(11) . . ?
O3 Cl1 O4B 116.1(17) . . ?
O4B Cl1 O4A 24.0(15) . . ?
O4B O4A Cl1 76(2) . . ?
O4A O4B Cl1 79.5(17) . . ?

loop_
_geom_bond_atom_site_label_1
_geom_bond_atom_site_label_2
_geom_bond_distance
_geom_bond_site_symmetry_2
_geom_bond_publ_flag
Br1 C4 1.905(3) . ?
Cu1 O1 1.918(2) . ?
Cu1 N1 1.930(3) . ?
Cu1 N2 2.058(3) . ?
Cu1 N3 2.264(3) . ?
Cu1 N4 2.014(2) . ?
O1 C1 1.292(4) . ?
N1 C7 1.289(4) . ?
N1 C8 1.464(5) . ?
N2 H2 0.9800 . ?
N2 C9 1.480(4) . ?
N2 C13 1.481(4) . ?
N3 C14 1.331(4) . ?
N3 C18 1.346(4) . ?
N4 C19 1.344(4) . ?
N4 C23 1.332(4) . ?
C1 C2 1.424(5) . ?
C1 C6 1.420(5) . ?
C2 H2A 0.9300 . ?
C2 C3 1.374(5) . ?
C3 H3 0.9300 . ?
C3 C4 1.388(6) . ?
C4 C5 1.352(5) . ?
C5 H5 0.9300 . ?
C5 C6 1.417(5) . ?
C6 C7 1.434(5) . ?
C7 H7 0.9300 . ?
C8 H8A 0.9700 . ?
C8 H8B 0.9700 . ?
C8 C9 1.478(5) . ?
C9 H9 0.9800 . ?
C9 C10 1.519(5) . ?
C10 H10A 0.9700 . ?
C10 H10B 0.9700 . ?
C10 C11 1.526(6) . ?
C11 H11A 0.9700 . ?
C11 H11B 0.9700 . ?
C11 C12 1.506(5) . ?
C12 H12A 0.9700 . ?
C12 H12B 0.9700 . ?
C12 C13 1.522(5) . ?
C13 H13A 0.9700 . ?
C13 H13B 0.9700 . ?
C14 H14 0.9300 . ?
C14 C15 1.357(6) . ?
C15 H15 0.9300 . ?
C15 C16 1.364(6) . ?
C16 H16 0.9300 . ?
C16 C17 1.371(6) . ?
C17 H17 0.9300 . ?
C17 C18 1.376(5) . ?
C18 C19 1.484(5) . ?
C19 C20 1.386(5) . ?
C20 H20 0.9300 . ?
C20 C21 1.381(5) . ?
C21 H21 0.9300 . ?
C21 C22 1.362(6) . ?
C22 H22 0.9300 . ?
C22 C23 1.369(5) . ?
C23 H23 0.9300 . ?
Cl1 O2 1.411(3) . ?
Cl1 O5 1.405(4) . ?
Cl1 O4A 1.439(12) . ?
Cl1 O3 1.403(3) . ?
Cl1 O4B 1.423(9) . ?
O4A O4B 0.60(4) . ?

loop_
_geom_torsion_atom_site_label_1
_geom_torsion_atom_site_label_2
_geom_torsion_atom_site_label_3
_geom_torsion_atom_site_label_4
_geom_torsion
_geom_torsion_site_symmetry_1
_geom_torsion_site_symmetry_2
_geom_torsion_site_symmetry_3
_geom_torsion_site_symmetry_4
_geom_torsion_publ_flag
Br1 C4 C5 C6 -179.5(3) . . . . ?
Cu1 O1 C1 C2 171.0(3) . . . . ?
Cu1 O1 C1 C6 -10.2(5) . . . . ?
Cu1 N1 C7 C6 4.5(6) . . . . ?
Cu1 N1 C8 C9 25.5(4) . . . . ?
Cu1 N2 C9 C8 45.7(4) . . . . ?
Cu1 N2 C9 C10 173.4(3) . . . . ?
Cu1 N2 C13 C12 175.9(3) . . . . ?
Cu1 N3 C14 C15 -155.6(4) . . . . ?
Cu1 N3 C18 C17 161.3(3) . . . . ?
Cu1 N3 C18 C19 -17.5(4) . . . . ?
Cu1 N4 C19 C18 -4.9(4) . . . . ?
Cu1 N4 C19 C20 175.3(3) . . . . ?
Cu1 N4 C23 C22 -175.3(3) . . . . ?
O1 C1 C2 C3 180.0(4) . . . . ?
O1 C1 C6 C5 -178.5(3) . . . . ?
O1 C1 C6 C7 -3.7(6) . . . . ?
N1 C8 C9 N2 -47.7(4) . . . . ?
N1 C8 C9 C10 -174.0(3) . . . . ?
N2 C9 C10 C11 57.1(5) . . . . ?
N3 C14 C15 C16 -1.6(8) . . . . ?
N3 C18 C19 N4 16.0(4) . . . . ?
N3 C18 C19 C20 -164.2(3) . . . . ?
N4 C19 C20 C21 0.3(5) . . . . ?
C1 C2 C3 C4 -1.0(6) . . . . ?
C1 C6 C7 N1 6.7(6) . . . . ?
C2 C1 C6 C5 0.4(5) . . . . ?
C2 C1 C6 C7 175.1(3) . . . . ?
C2 C3 C4 Br1 -179.1(3) . . . . ?
C2 C3 C4 C5 -0.5(6) . . . . ?
C3 C4 C5 C6 2.0(6) . . . . ?
C4 C5 C6 C1 -1.9(6) . . . . ?
C4 C5 C6 C7 -176.8(4) . . . . ?
C5 C6 C7 N1 -178.4(4) . . . . ?
C6 C1 C2 C3 1.0(6) . . . . ?
C7 N1 C8 C9 -154.5(4) . . . . ?
C8 N1 C7 C6 -175.5(4) . . . . ?
C8 C9 C10 C11 -179.0(4) . . . . ?
C9 N2 C13 C12 54.0(4) . . . . ?
C9 C10 C11 C12 -55.2(5) . . . . ?
C10 C11 C12 C13 53.7(5) . . . . ?
C11 C12 C13 N2 -53.6(5) . . . . ?
C13 N2 C9 C8 176.0(3) . . . . ?
C13 N2 C9 C10 -56.3(4) . . . . ?
C14 N3 C18 C17 1.1(6) . . . . ?
C14 N3 C18 C19 -177.7(3) . . . . ?
C14 C15 C16 C17 0.8(8) . . . . ?
C15 C16 C17 C18 0.7(8) . . . . ?
C16 C17 C18 N3 -1.8(6) . . . . ?
C16 C17 C18 C19 176.9(4) . . . . ?
C17 C18 C19 N4 -162.8(4) . . . . ?
C17 C18 C19 C20 17.0(6) . . . . ?
C18 N3 C14 C15 0.6(6) . . . . ?
C18 C19 C20 C21 -179.5(3) . . . . ?
C19 N4 C23 C22 1.0(5) . . . . ?
C19 C20 C21 C22 0.5(6) . . . . ?
C20 C21 C22 C23 -0.6(6) . . . . ?
C21 C22 C23 N4 -0.2(6) . . . . ?
C23 N4 C19 C18 178.7(3) . . . . ?
C23 N4 C19 C20 -1.1(5) . . . . ?
O2 Cl1 O4A O4B -114(4) . . . . ?
O2 Cl1 O4B O4A 74(4) . . . . ?
O5 Cl1 O4A O4B 12(4) . . . . ?
O5 Cl1 O4B O4A -170(4) . . . . ?
O3 Cl1 O4A O4B 132(3) . . . . ?
O3 Cl1 O4B O4A -54(4) . . . . ?
